data_4131520
loop_
_publ_author_name
'Kier, Matthew J.'
'Leon, Robert M.'
'O'Rourke, Natasha F'
'Rheingold, Arnold L.'
'Micalizio, Glenn C.'

_publ_section_title
;
 Synthesis of Highly Oxygenated Carbocycles by Stereoselective Coupling of
 Alkynes to 1,3- and 1,4-Dicarbonyl Systems.
;
_journal_issue 36
_journal_name_full 'Journal of the American Chemical Society'
_journal_page_first 12374
_journal_page_last 12377
_journal_paper_doi 10.1021/jacs.7b06286
_journal_volume 139
_journal_year 2017
_chemical_formula_moiety 'C13 H22 O3'
_chemical_formula_sum 'C13 H22 O3'
_chemical_formula_weight 226.30
_space_group_crystal_system triclinic
_space_group_IT_number 2
_space_group_name_Hall '-P 1'
_space_group_name_H-M_alt 'P -1'
_atom_sites_solution_hydrogens geom
_atom_sites_solution_primary dual
_audit_creation_date 2017-06-14
_audit_creation_method
;
Olex2 1.2-beta
(compiled 2017.03.28 svn.r3405 for OlexSys, GUI svn.r5337)
;
_cell_angle_alpha 104.764(3)
_cell_angle_beta 105.210(2)
_cell_angle_gamma 107.082(2)
_cell_formula_units_Z 4
_cell_length_a 8.5418(3)
_cell_length_b 11.8408(5)
_cell_length_c 14.1682(6)
_cell_measurement_reflns_used 8324
_cell_measurement_temperature 100
_cell_measurement_theta_max 68.255
_cell_measurement_theta_min 3.462
_cell_volume 1233.26(9)
_computing_cell_refinement 'SAINT V8.38A (?, 2016)'
_computing_data_reduction 'SAINT V8.38A (?, 2016)'
_computing_molecular_graphics 'Olex2 (Dolomanov et al., 2009)'
_computing_publication_material 'Olex2 (Dolomanov et al., 2009)'
_computing_structure_refinement 'ShelXL (Sheldrick, 2015)'
_computing_structure_solution 'ShelXT (Sheldrick, 2015)'
_diffrn_ambient_temperature 100.15
_diffrn_measured_fraction_theta_full 0.982
_diffrn_measured_fraction_theta_max 0.981
_diffrn_measurement_device_type 'Bruker APEX-II CCD'
_diffrn_measurement_method '\f and \w scans'
_diffrn_radiation_type CuK\a
_diffrn_radiation_wavelength 1.54178
_diffrn_reflns_av_R_equivalents 0.0417
_diffrn_reflns_av_unetI/netI 0.0401
_diffrn_reflns_Laue_measured_fraction_full 0.982
_diffrn_reflns_Laue_measured_fraction_max 0.981
_diffrn_reflns_limit_h_max 10
_diffrn_reflns_limit_h_min -10
_diffrn_reflns_limit_k_max 14
_diffrn_reflns_limit_k_min -13
_diffrn_reflns_limit_l_max 17
_diffrn_reflns_limit_l_min -17
_diffrn_reflns_number 15547
_diffrn_reflns_point_group_measured_fraction_full 0.982
_diffrn_reflns_point_group_measured_fraction_max 0.981
_diffrn_reflns_theta_full 67.679
_diffrn_reflns_theta_max 68.380
_diffrn_reflns_theta_min 3.465
_diffrn_standards_number 0
_exptl_absorpt_coefficient_mu 0.680
_exptl_absorpt_correction_T_max 0.3201
_exptl_absorpt_correction_T_min 0.2261
_exptl_absorpt_correction_type multi-scan
_exptl_absorpt_process_details
'SADABS-2016/2 (Bruker,2016/2) was used for absorption correction. wR2(int) was 0.0745 before and 0.0594 after correction. The Ratio of minimum to maximum transmission is 0.7063. The \l/2 correction factor is Not present.'
_exptl_crystal_colour colourless
_exptl_crystal_colour_primary colourless
_exptl_crystal_density_diffrn 1.219
_exptl_crystal_description block
_exptl_crystal_F_000 496
_exptl_crystal_size_max 0.28
_exptl_crystal_size_mid 0.28
_exptl_crystal_size_min 0.26
_refine_diff_density_max 0.337
_refine_diff_density_min -0.184
_refine_diff_density_rms 0.048
_refine_ls_extinction_method none
_refine_ls_goodness_of_fit_ref 1.064
_refine_ls_hydrogen_treatment constr
_refine_ls_matrix_type full
_refine_ls_number_parameters 299
_refine_ls_number_reflns 4428
_refine_ls_number_restraints 0
_refine_ls_restrained_S_all 1.064
_refine_ls_R_factor_all 0.0500
_refine_ls_R_factor_gt 0.0431
_refine_ls_shift/su_max 0.000
_refine_ls_shift/su_mean 0.000
_refine_ls_structure_factor_coef Fsqd
_refine_ls_weighting_details 'w=1/[\s^2^(Fo^2^)+(0.0685P)^2^+0.2841P] where P=(Fo^2^+2Fc^2^)/3'
_refine_ls_weighting_scheme calc
_refine_ls_wR_factor_gt 0.1199
_refine_ls_wR_factor_ref 0.1267
_reflns_Friedel_coverage 0.000
_reflns_number_gt 3768
_reflns_number_total 4428
_reflns_threshold_expression 'I > 2\s(I)'
_cod_data_source_file ja7b06286_si_002.cif
_cod_data_source_block black62_0m_a
_cod_database_code 4131520
_shelx_shelxl_version_number 2016/6
_shelx_space_group_comment
;
The symmetry employed for this shelxl refinement is uniquely defined
by the following loop, which should always be used as a source of
symmetry information in preference to the above space-group names.
They are only intended as comments.
;
_olex2_refinement_description
;
1. Fixed Uiso
 At 1.2 times of:
  All C(H) groups, All C(H,H) groups
 At 1.5 times of:
  All C(H,H,H) groups, All O(H) groups
2.a Ternary CH refined with riding coordinates:
 C2'(H2'), C2(H2)
2.b Secondary CH2 refined with riding coordinates:
 C9(H9A,H9B), C11'(H11A,H11B), C9'(H9'A,H9'B), C10'(H10A,H10B), C12(H12C,H12D),
  C10(H10C,H10D), C11(H11C,H11D), C13(H13C,H13D), C12'(H12A,H12B), C13'(H13A,
 H13B)
2.c Idealised Me refined as rotating group:
 C6'(H6'A,H6'B,H6'C), C6(H6A,H6B,H6C), C3'(H3'A,H3'B,H3'C), C1(H1A,H1B,H1C),
 C1'(H1'A,H1'B,H1'C), C3(H3A,H3B,H3C)
2.d Idealised tetrahedral OH refined as rotating group:
 O1'(H1'), O3'(H3'), O1(H1), O3(H3)
;
_olex2_submission_special_instructions 'No special instructions were received'

loop_
_space_group_symop_operation_xyz
'x, y, z'
'-x, -y, -z'

loop_
_atom_site_label
_atom_site_type_symbol
_atom_site_fract_x
_atom_site_fract_y
_atom_site_fract_z
_atom_site_U_iso_or_equiv
_atom_site_adp_type
_atom_site_occupancy
_atom_site_site_symmetry_order
_atom_site_calc_flag
_atom_site_refinement_flags_posn
O2' O 0.55355(12) 0.12874(9) 0.17389(7) 0.0225(2) Uani 1 1 d .
O2 O 0.92594(12) 0.38477(9) 0.33215(7) 0.0226(2) Uani 1 1 d .
O1' O 0.42061(12) 0.25369(9) 0.31412(8) 0.0245(2) Uani 1 1 d .
H1' H 0.319304 0.244376 0.278010 0.037 Uiso 1 1 calc GR
O3' O 0.86049(12) 0.13024(9) 0.28978(8) 0.0255(2) Uani 1 1 d .
H3' H 0.842416 0.197533 0.299043 0.038 Uiso 1 1 calc GR
O1 O 1.09607(12) 0.25260(9) 0.20653(8) 0.0242(2) Uani 1 1 d .
H1 H 1.015355 0.209021 0.221193 0.036 Uiso 1 1 calc GR
O3 O 0.62892(12) 0.40914(10) 0.21301(8) 0.0290(3) Uani 1 1 d .
H3 H 0.634060 0.343123 0.222937 0.043 Uiso 1 1 calc GR
C7' C 0.54941(17) 0.01183(12) 0.18880(10) 0.0206(3) Uani 1 1 d .
C8' C 0.70795(17) 0.03028(12) 0.28268(10) 0.0210(3) Uani 1 1 d .
C8 C 0.79348(17) 0.48323(12) 0.21231(10) 0.0212(3) Uani 1 1 d .
C4' C 0.42307(17) 0.13282(12) 0.31235(10) 0.0204(3) Uani 1 1 d .
C7 C 0.94274(17) 0.49981(12) 0.31012(10) 0.0206(3) Uani 1 1 d .
C4 C 1.06747(17) 0.36504(12) 0.19796(10) 0.0213(3) Uani 1 1 d .
C9 C 0.81696(18) 0.42631(13) 0.11053(10) 0.0245(3) Uani 1 1 d .
H9A H 0.900883 0.493563 0.098180 0.029 Uiso 1 1 calc R
H9B H 0.702759 0.391597 0.051573 0.029 Uiso 1 1 calc R
C5' C 0.41220(17) 0.05991(12) 0.20218(10) 0.0201(3) Uani 1 1 d .
C5 C 1.07572(17) 0.44402(12) 0.30479(10) 0.0211(3) Uani 1 1 d .
C2' C 0.26301(17) 0.06039(13) 0.33628(11) 0.0233(3) Uani 1 1 d .
H2' H 0.155324 0.048706 0.279009 0.028 Uiso 1 1 calc R
C11' C 0.73775(18) -0.09201(13) 0.24861(11) 0.0256(3) Uani 1 1 d .
H11A H 0.662287 -0.158527 0.265968 0.031 Uiso 1 1 calc R
H11B H 0.862321 -0.077999 0.282986 0.031 Uiso 1 1 calc R
C9' C 0.67608(17) 0.06237(13) 0.38455(10) 0.0229(3) Uani 1 1 d .
H9'A H 0.788018 0.091257 0.444065 0.028 Uiso 1 1 calc R
H9'B H 0.592037 -0.014441 0.386267 0.028 Uiso 1 1 calc R
C2 C 1.22556(18) 0.43554(13) 0.17196(11) 0.0248(3) Uani 1 1 d .
H2 H 1.333358 0.441696 0.225893 0.030 Uiso 1 1 calc R
C10' C 0.60229(17) 0.16624(13) 0.39641(10) 0.0226(3) Uani 1 1 d .
H10A H 0.688533 0.242618 0.395518 0.027 Uiso 1 1 calc R
H10B H 0.591172 0.188374 0.465936 0.027 Uiso 1 1 calc R
C12 C 0.8329(2) 0.66568(14) 0.35298(11) 0.0290(3) Uani 1 1 d .
H12C H 0.726542 0.628626 0.368137 0.035 Uiso 1 1 calc R
H12D H 0.875138 0.759171 0.381964 0.035 Uiso 1 1 calc R
C6' C 0.23484(18) 0.00401(13) 0.11360(10) 0.0246(3) Uani 1 1 d .
H6'A H 0.183798 0.068247 0.115163 0.037 Uiso 1 1 calc GR
H6'B H 0.156227 -0.068683 0.121982 0.037 Uiso 1 1 calc GR
H6'C H 0.249857 -0.023662 0.046384 0.037 Uiso 1 1 calc GR
C6 C 1.24946(18) 0.49779(13) 0.39598(11) 0.0267(3) Uani 1 1 d .
H6A H 1.231403 0.528657 0.461744 0.040 Uiso 1 1 calc GR
H6B H 1.333423 0.567982 0.387851 0.040 Uiso 1 1 calc GR
H6C H 1.295913 0.431506 0.397328 0.040 Uiso 1 1 calc GR
C3' C 0.24828(19) -0.07273(13) 0.33409(12) 0.0283(3) Uani 1 1 d .
H3'A H 0.267401 -0.116810 0.272181 0.043 Uiso 1 1 calc GR
H3'B H 0.130827 -0.120428 0.331149 0.043 Uiso 1 1 calc GR
H3'C H 0.337205 -0.065914 0.397543 0.043 Uiso 1 1 calc GR
C10 C 0.88524(18) 0.32106(13) 0.11343(10) 0.0240(3) Uani 1 1 d .
H10C H 0.890495 0.282920 0.044086 0.029 Uiso 1 1 calc R
H10D H 0.800257 0.254166 0.125509 0.029 Uiso 1 1 calc R
C11 C 0.97710(19) 0.62028(13) 0.39780(11) 0.0248(3) Uani 1 1 d .
H11C H 1.095356 0.684906 0.416156 0.030 Uiso 1 1 calc R
H11D H 0.968638 0.602359 0.461226 0.030 Uiso 1 1 calc R
C13 C 0.79545(18) 0.61723(13) 0.23488(11) 0.0257(3) Uani 1 1 d .
H13C H 0.680592 0.615619 0.194385 0.031 Uiso 1 1 calc R
H13D H 0.888899 0.670673 0.217723 0.031 Uiso 1 1 calc R
C1 C 1.2234(2) 0.36093(15) 0.06584(12) 0.0316(3) Uani 1 1 d .
H1A H 1.204860 0.273610 0.060927 0.047 Uiso 1 1 calc GR
H1B H 1.336035 0.400590 0.059153 0.047 Uiso 1 1 calc GR
H1C H 1.127877 0.360805 0.009460 0.047 Uiso 1 1 calc GR
C12' C 0.6875(2) -0.12910(14) 0.12988(12) 0.0300(3) Uani 1 1 d .
H12A H 0.663444 -0.219702 0.095921 0.036 Uiso 1 1 calc R
H12B H 0.781502 -0.076986 0.112268 0.036 Uiso 1 1 calc R
C1' C 0.2557(2) 0.13624(14) 0.43882(11) 0.0293(3) Uani 1 1 d .
H1'A H 0.353148 0.143441 0.498095 0.044 Uiso 1 1 calc GR
H1'B H 0.143711 0.092898 0.444684 0.044 Uiso 1 1 calc GR
H1'C H 0.265566 0.221021 0.439426 0.044 Uiso 1 1 calc GR
C13' C 0.52050(19) -0.10204(13) 0.09696(11) 0.0259(3) Uani 1 1 d .
H13A H 0.505476 -0.082256 0.032144 0.031 Uiso 1 1 calc R
H13B H 0.415160 -0.175653 0.084769 0.031 Uiso 1 1 calc R
C3 C 1.2513(2) 0.57211(14) 0.17953(13) 0.0315(3) Uani 1 1 d .
H3A H 1.166958 0.570782 0.116766 0.047 Uiso 1 1 calc GR
H3B H 1.371329 0.617514 0.184855 0.047 Uiso 1 1 calc GR
H3C H 1.232121 0.615072 0.241808 0.047 Uiso 1 1 calc GR

loop_
_atom_site_aniso_label
_atom_site_aniso_U_11
_atom_site_aniso_U_22
_atom_site_aniso_U_33
_atom_site_aniso_U_23
_atom_site_aniso_U_13
_atom_site_aniso_U_12
O2' 0.0238(5) 0.0214(5) 0.0244(5) 0.0108(4) 0.0097(4) 0.0086(4)
O2 0.0249(5) 0.0197(5) 0.0245(5) 0.0096(4) 0.0093(4) 0.0088(4)
O1' 0.0249(5) 0.0182(5) 0.0281(5) 0.0067(4) 0.0068(4) 0.0091(4)
O3' 0.0215(5) 0.0210(5) 0.0329(5) 0.0104(4) 0.0096(4) 0.0064(4)
O1 0.0248(5) 0.0197(5) 0.0304(5) 0.0095(4) 0.0114(4) 0.0104(4)
O3 0.0211(5) 0.0256(5) 0.0394(6) 0.0142(5) 0.0094(4) 0.0072(4)
C7' 0.0226(6) 0.0190(6) 0.0201(6) 0.0081(5) 0.0073(5) 0.0072(5)
C8' 0.0190(6) 0.0192(6) 0.0229(7) 0.0074(5) 0.0058(5) 0.0065(5)
C8 0.0193(6) 0.0190(6) 0.0233(7) 0.0073(5) 0.0056(5) 0.0069(5)
C4' 0.0202(6) 0.0180(6) 0.0214(7) 0.0063(5) 0.0058(5) 0.0077(5)
C7 0.0225(6) 0.0178(6) 0.0199(6) 0.0063(5) 0.0069(5) 0.0066(5)
C4 0.0221(7) 0.0173(6) 0.0229(7) 0.0055(5) 0.0066(5) 0.0084(5)
C9 0.0249(7) 0.0257(7) 0.0197(7) 0.0061(6) 0.0041(5) 0.0105(6)
C5' 0.0217(6) 0.0166(6) 0.0196(6) 0.0064(5) 0.0059(5) 0.0055(5)
C5 0.0220(7) 0.0176(6) 0.0214(7) 0.0069(5) 0.0064(5) 0.0060(5)
C2' 0.0222(7) 0.0238(7) 0.0232(7) 0.0073(6) 0.0076(5) 0.0093(5)
C11' 0.0262(7) 0.0211(7) 0.0289(7) 0.0080(6) 0.0084(6) 0.0106(5)
C9' 0.0215(6) 0.0253(7) 0.0202(7) 0.0083(6) 0.0049(5) 0.0087(5)
C2 0.0235(7) 0.0244(7) 0.0268(7) 0.0088(6) 0.0098(6) 0.0094(5)
C10' 0.0212(6) 0.0228(7) 0.0192(6) 0.0042(5) 0.0045(5) 0.0077(5)
C12 0.0342(8) 0.0245(7) 0.0294(8) 0.0059(6) 0.0125(6) 0.0153(6)
C6' 0.0245(7) 0.0239(7) 0.0210(7) 0.0051(6) 0.0042(5) 0.0095(5)
C6 0.0257(7) 0.0248(7) 0.0241(7) 0.0057(6) 0.0038(6) 0.0096(6)
C3' 0.0259(7) 0.0251(7) 0.0343(8) 0.0131(6) 0.0125(6) 0.0068(6)
C10 0.0235(7) 0.0226(7) 0.0205(7) 0.0021(6) 0.0055(5) 0.0088(5)
C11 0.0301(7) 0.0219(7) 0.0212(7) 0.0051(6) 0.0092(6) 0.0109(6)
C13 0.0271(7) 0.0213(7) 0.0281(7) 0.0081(6) 0.0075(6) 0.0113(6)
C1 0.0349(8) 0.0342(8) 0.0299(8) 0.0120(7) 0.0163(6) 0.0146(6)
C12' 0.0338(8) 0.0268(8) 0.0305(8) 0.0065(6) 0.0133(6) 0.0149(6)
C1' 0.0312(8) 0.0328(8) 0.0273(7) 0.0107(6) 0.0141(6) 0.0143(6)
C13' 0.0305(7) 0.0238(7) 0.0206(7) 0.0044(6) 0.0079(6) 0.0109(6)
C3 0.0305(8) 0.0251(8) 0.0394(9) 0.0127(7) 0.0155(7) 0.0080(6)

loop_
_atom_type_symbol
_atom_type_description
_atom_type_scat_dispersion_real
_atom_type_scat_dispersion_imag
_atom_type_scat_source
C C 0.0181 0.0091 'International Tables Vol C Tables 4.2.6.8 and 6.1.1.4'
H H 0.0000 0.0000 'International Tables Vol C Tables 4.2.6.8 and 6.1.1.4'
O O 0.0492 0.0322 'International Tables Vol C Tables 4.2.6.8 and 6.1.1.4'

loop_
_geom_angle_atom_site_label_1
_geom_angle_atom_site_label_2
_geom_angle_atom_site_label_3
_geom_angle
C7' O2' C5' 61.27(8)
C7 O2 C5 61.05(8)
C4' O1' H1' 109.5
C8' O3' H3' 109.5
C4 O1 H1 109.5
C8 O3 H3 109.5
O2' C7' C8' 113.20(10)
O2' C7' C5' 59.80(8)
O2' C7' C13' 120.07(11)
C5' C7' C8' 122.41(11)
C5' C7' C13' 124.73(11)
C13' C7' C8' 108.10(11)
O3' C8' C7' 108.49(10)
O3' C8' C11' 106.53(10)
O3' C8' C9' 109.91(11)
C11' C8' C7' 103.43(11)
C9' C8' C7' 111.96(11)
C9' C8' C11' 116.06(11)
O3 C8 C7 109.25(10)
O3 C8 C9 111.23(11)
O3 C8 C13 105.08(10)
C9 C8 C7 113.00(11)
C9 C8 C13 115.17(11)
C13 C8 C7 102.46(10)
O1' C4' C5' 107.72(10)
O1' C4' C2' 109.08(10)
O1' C4' C10' 103.59(10)
C5' C4' C2' 110.74(10)
C10' C4' C5' 111.47(11)
C10' C4' C2' 113.82(11)
O2 C7 C8 114.18(10)
O2 C7 C5 60.07(8)
O2 C7 C11 119.26(11)
C5 C7 C8 123.10(11)
C5 C7 C11 123.61(11)
C11 C7 C8 108.28(11)
O1 C4 C5 108.28(10)
O1 C4 C2 103.55(10)
O1 C4 C10 107.44(10)
C5 C4 C2 110.48(11)
C5 C4 C10 111.02(11)
C10 C4 C2 115.54(11)
C8 C9 H9A 109.3
C8 C9 H9B 109.3
C8 C9 C10 111.57(11)
H9A C9 H9B 108.0
C10 C9 H9A 109.3
C10 C9 H9B 109.3
O2' C5' C7' 58.92(8)
O2' C5' C4' 112.46(10)
O2' C5' C6' 112.25(10)
C7' C5' C4' 120.77(11)
C7' C5' C6' 119.08(11)
C6' C5' C4' 117.46(11)
O2 C5 C7 58.88(8)
O2 C5 C4 113.18(10)
O2 C5 C6 112.45(11)
C7 C5 C4 119.74(11)
C7 C5 C6 119.86(12)
C6 C5 C4 117.34(11)
C4' C2' H2' 106.4
C3' C2' C4' 114.16(11)
C3' C2' H2' 106.4
C1' C2' C4' 112.73(11)
C1' C2' H2' 106.4
C1' C2' C3' 110.20(11)
C8' C11' H11A 110.9
C8' C11' H11B 110.9
C8' C11' C12' 104.22(11)
H11A C11' H11B 108.9
C12' C11' H11A 110.9
C12' C11' H11B 110.9
C8' C9' H9'A 109.4
C8' C9' H9'B 109.4
C8' C9' C10' 111.06(11)
H9'A C9' H9'B 108.0
C10' C9' H9'A 109.4
C10' C9' H9'B 109.4
C4 C2 H2 106.1
C1 C2 C4 112.63(11)
C1 C2 H2 106.1
C1 C2 C3 109.80(12)
C3 C2 C4 115.40(11)
C3 C2 H2 106.1
C4' C10' H10A 108.4
C4' C10' H10B 108.4
C9' C10' C4' 115.63(11)
C9' C10' H10A 108.4
C9' C10' H10B 108.4
H10A C10' H10B 107.4
H12C C12 H12D 109.1
C11 C12 H12C 111.1
C11 C12 H12D 111.1
C13 C12 H12C 111.1
C13 C12 H12D 111.1
C13 C12 C11 103.07(11)
C5' C6' H6'A 109.5
C5' C6' H6'B 109.5
C5' C6' H6'C 109.5
H6'A C6' H6'B 109.5
H6'A C6' H6'C 109.5
H6'B C6' H6'C 109.5
C5 C6 H6A 109.5
C5 C6 H6B 109.5
C5 C6 H6C 109.5
H6A C6 H6B 109.5
H6A C6 H6C 109.5
H6B C6 H6C 109.5
C2' C3' H3'A 109.5
C2' C3' H3'B 109.5
C2' C3' H3'C 109.5
H3'A C3' H3'B 109.5
H3'A C3' H3'C 109.5
H3'B C3' H3'C 109.5
C4 C10 H10C 108.7
C4 C10 H10D 108.7
C9 C10 C4 114.25(11)
C9 C10 H10C 108.7
C9 C10 H10D 108.7
H10C C10 H10D 107.6
C7 C11 C12 104.77(11)
C7 C11 H11C 110.8
C7 C11 H11D 110.8
C12 C11 H11C 110.8
C12 C11 H11D 110.8
H11C C11 H11D 108.9
C8 C13 C12 103.32(11)
C8 C13 H13C 111.1
C8 C13 H13D 111.1
C12 C13 H13C 111.1
C12 C13 H13D 111.1
H13C C13 H13D 109.1
C2 C1 H1A 109.5
C2 C1 H1B 109.5
C2 C1 H1C 109.5
H1A C1 H1B 109.5
H1A C1 H1C 109.5
H1B C1 H1C 109.5
C11' C12' H12A 111.2
C11' C12' H12B 111.2
C11' C12' C13' 102.69(11)
H12A C12' H12B 109.1
C13' C12' H12A 111.2
C13' C12' H12B 111.2
C2' C1' H1'A 109.5
C2' C1' H1'B 109.5
C2' C1' H1'C 109.5
H1'A C1' H1'B 109.5
H1'A C1' H1'C 109.5
H1'B C1' H1'C 109.5
C7' C13' C12' 104.54(11)
C7' C13' H13A 110.8
C7' C13' H13B 110.8
C12' C13' H13A 110.8
C12' C13' H13B 110.8
H13A C13' H13B 108.9
C2 C3 H3A 109.5
C2 C3 H3B 109.5
C2 C3 H3C 109.5
H3A C3 H3B 109.5
H3A C3 H3C 109.5
H3B C3 H3C 109.5

loop_
_geom_bond_atom_site_label_1
_geom_bond_atom_site_label_2
_geom_bond_distance
O2' C7' 1.4445(15)
O2' C5' 1.4577(15)
O2 C7 1.4488(15)
O2 C5 1.4665(16)
O1' H1' 0.8400
O1' C4' 1.4314(15)
O3' H3' 0.8400
O3' C8' 1.4399(15)
O1 H1 0.8400
O1 C4 1.4509(15)
O3 H3 0.8400
O3 C8 1.4258(16)
C7' C8' 1.5439(18)
C7' C5' 1.4790(18)
C7' C13' 1.5211(19)
C8' C11' 1.5229(18)
C8' C9' 1.5129(18)
C8 C7 1.5400(18)
C8 C9 1.5198(18)
C8 C13 1.5307(18)
C4' C5' 1.5428(18)
C4' C2' 1.5564(18)
C4' C10' 1.5381(17)
C7 C5 1.4808(18)
C7 C11 1.5245(19)
C4 C5 1.5344(18)
C4 C2 1.5529(18)
C4 C10 1.5349(18)
C9 H9A 0.9900
C9 H9B 0.9900
C9 C10 1.5283(18)
C5' C6' 1.5160(18)
C5 C6 1.5155(18)
C2' H2' 1.0000
C2' C3' 1.5356(19)
C2' C1' 1.5286(19)
C11' H11A 0.9900
C11' H11B 0.9900
C11' C12' 1.530(2)
C9' H9'A 0.9900
C9' H9'B 0.9900
C9' C10' 1.5310(18)
C2 H2 1.0000
C2 C1 1.530(2)
C2 C3 1.5379(19)
C10' H10A 0.9900
C10' H10B 0.9900
C12 H12C 0.9900
C12 H12D 0.9900
C12 C11 1.537(2)
C12 C13 1.5341(19)
C6' H6'A 0.9800
C6' H6'B 0.9800
C6' H6'C 0.9800
C6 H6A 0.9800
C6 H6B 0.9800
C6 H6C 0.9800
C3' H3'A 0.9800
C3' H3'B 0.9800
C3' H3'C 0.9800
C10 H10C 0.9900
C10 H10D 0.9900
C11 H11C 0.9900
C11 H11D 0.9900
C13 H13C 0.9900
C13 H13D 0.9900
C1 H1A 0.9800
C1 H1B 0.9800
C1 H1C 0.9800
C12' H12A 0.9900
C12' H12B 0.9900
C12' C13' 1.533(2)
C1' H1'A 0.9800
C1' H1'B 0.9800
C1' H1'C 0.9800
C13' H13A 0.9900
C13' H13B 0.9900
C3 H3A 0.9800
C3 H3B 0.9800
C3 H3C 0.9800
